data_7204684
loop_
_publ_author_name
'Fernando S. Delgado'
'Joaqu\'in Sanchiz'
'Catalina Ruiz-P\'erez'
'Francesc Lloret'
'Miguel Julve'

_publ_section_title
;
 High-dimensional malonate-based materials: Synthesis, crystal
 structures and magnetic properties of
 [M2(mal)2(L)(H2O)2]n&#x00B7;n(H2O) M = Zn(II), Co(II); H2mal = malonic
 acid, L = pyrimidine, pyrazine
;
_journal_issue 48
_journal_name_full CrystEngComm
_journal_page_first 280
_journal_page_last 284
_journal_paper_doi 10.1039/b305356c
_journal_volume 5
_journal_year 2003
_chemical_formula_sum 'C5 H6 Co N O5'
_chemical_formula_weight 219.04
_space_group_IT_number 5
_symmetry_cell_setting monoclinic
_symmetry_space_group_name_Hall 'C 2y'
_symmetry_space_group_name_H-M 'C 1 2 1'
_atom_sites_solution_hydrogens geom
_atom_sites_solution_primary direct
_atom_sites_solution_secondary difmap
_audit_creation_method SHELXL-97
_cell_angle_alpha 90.00
_cell_angle_beta 115.119(10)
_cell_angle_gamma 90.00
_cell_formula_units_Z 4
_cell_length_a 16.802(2)
_cell_length_b 6.8884(4)
_cell_length_c 7.4787(11)
_cell_measurement_temperature 293(2)
_cell_volume 783.72(17)
_computing_structure_refinement 'SHELXL-97 (Sheldrick, 1997)'
_diffrn_ambient_temperature 293(2)
_diffrn_measured_fraction_theta_full 1.000
_diffrn_measured_fraction_theta_max 1.000
_diffrn_measurement_device_type 'Enraf-Nonius MACH3'
_diffrn_measurement_method '/w scan'
_diffrn_radiation_monochromator graphite
_diffrn_radiation_source 'fine-focus sealed tube'
_diffrn_radiation_type MoK\a
_diffrn_radiation_wavelength 0.71073
_diffrn_reflns_av_R_equivalents 0.0170
_diffrn_reflns_av_sigmaI/netI 0.0222
_diffrn_reflns_limit_h_max 23
_diffrn_reflns_limit_h_min -21
_diffrn_reflns_limit_k_max 0
_diffrn_reflns_limit_k_min -9
_diffrn_reflns_limit_l_max 0
_diffrn_reflns_limit_l_min -10
_diffrn_reflns_number 1309
_diffrn_reflns_theta_full 29.96
_diffrn_reflns_theta_max 29.96
_diffrn_reflns_theta_min 2.68
_exptl_absorpt_coefficient_mu 2.171
_exptl_absorpt_correction_type none
_exptl_crystal_colour red
_exptl_crystal_density_diffrn 1.856
_exptl_crystal_density_method 'not measured'
_exptl_crystal_description prism
_exptl_crystal_F_000 440
_exptl_crystal_size_max 0.40
_exptl_crystal_size_mid 0.22
_exptl_crystal_size_min 0.10
_refine_diff_density_max 4.032
_refine_diff_density_min -1.469
_refine_diff_density_rms 0.256
_refine_ls_abs_structure_details 'Flack H D (1983), Acta Cryst. A39, 876-881'
_refine_ls_abs_structure_Flack 0.14(6)
_refine_ls_extinction_method none
_refine_ls_goodness_of_fit_ref 1.144
_refine_ls_hydrogen_treatment mixed
_refine_ls_matrix_type full
_refine_ls_number_parameters 112
_refine_ls_number_reflns 1225
_refine_ls_number_restraints 1
_refine_ls_restrained_S_all 1.144
_refine_ls_R_factor_all 0.0793
_refine_ls_R_factor_gt 0.0747
_refine_ls_shift/su_max 0.000
_refine_ls_shift/su_mean 0.000
_refine_ls_structure_factor_coef Fsqd
_refine_ls_weighting_details 'calc w==1/[\s^2^(Fo^2^)+(0.1518P)^2^+2.0542P] where P==(Fo^2^+2Fc^2^)/3'
_refine_ls_weighting_scheme calc
_refine_ls_wR_factor_gt 0.1915
_refine_ls_wR_factor_ref 0.1962
_reflns_number_gt 1153
_reflns_number_total 1225
_reflns_threshold_expression >2sigma(I)
_cod_data_source_file b305356c.txt
_cod_data_source_block COMPOUND2
_cod_original_cell_volume 783.71(16)
_cod_original_sg_symbol_H-M 'C 2'
_cod_database_code 7204684

loop_
_symmetry_equiv_pos_as_xyz
'x, y, z'
'-x, y, -z'
'x+1/2, y+1/2, z'
'-x+1/2, y+1/2, -z'

loop_
_atom_site_label
_atom_site_type_symbol
_atom_site_fract_x
_atom_site_fract_y
_atom_site_fract_z
_atom_site_U_iso_or_equiv
_atom_site_adp_type
_atom_site_occupancy
_atom_site_symmetry_multiplicity
_atom_site_calc_flag
_atom_site_refinement_flags
_atom_site_disorder_assembly
_atom_site_disorder_group
Co1 Co 0.30508(5) 0.12847(16) 0.30216(10) 0.0176(3) Uani 1 1 d . . .
C1 C 0.1712(5) -0.1284(12) 0.3490(11) 0.0219(13) Uani 1 1 d . . .
C2 C 0.1181(5) -0.1126(14) 0.1255(11) 0.0252(14) Uani 1 1 d . . .
H1 H 0.0730 -0.2120 0.0837 0.030 Uiso 1 1 calc R . .
H2 H 0.0887 0.0123 0.0962 0.030 Uiso 1 1 calc R . .
C3 C 0.1707(5) -0.1330(12) 0.0027(11) 0.0233(14) Uani 1 1 d . . .
O1 O 0.2449(4) -0.0477(11) 0.4345(8) 0.0284(13) Uani 1 1 d . . .
O2 O 0.2443(4) -0.0542(12) 0.0582(8) 0.0294(13) Uani 1 1 d . . .
O3 O 0.1349(4) -0.2237(11) 0.4369(9) 0.0286(13) Uani 1 1 d . . .
O4 O 0.1342(4) -0.2312(10) -0.1519(9) 0.0291(13) Uani 1 1 d . . .
C10 C 0.5000 0.030(2) 0.5000 0.028(2) Uani 1 2 d S . .
H10 H 0.5000 0.1652 0.5000 0.06(4) Uiso 2.00 2 calc SPR . .
C11 C 0.4230(6) -0.2513(14) 0.422(2) 0.045(3) Uani 1 1 d . . .
H11 H 0.3700 -0.3188 0.3688 0.07(5) Uiso 1 1 calc R . .
C12 C 0.5000 -0.351(2) 0.5000 0.077(8) Uani 1 2 d S . .
H12 H 0.5000 -0.4858 0.5000 0.092 Uiso 1 2 calc SR . .
N1 N 0.4226(4) -0.0575(10) 0.4199(9) 0.0207(11) Uani 1 1 d . . .
O1W O 0.1934(3) 0.3159(12) 0.1938(7) 0.0283(13) Uani 1 1 d . . .

loop_
_atom_site_aniso_label
_atom_site_aniso_U_11
_atom_site_aniso_U_22
_atom_site_aniso_U_33
_atom_site_aniso_U_23
_atom_site_aniso_U_13
_atom_site_aniso_U_12
Co1 0.0204(4) 0.0185(4) 0.0146(4) -0.0006(4) 0.0082(3) -0.0007(4)
C1 0.022(3) 0.021(3) 0.021(3) 0.005(3) 0.008(2) 0.001(3)
C2 0.021(3) 0.032(4) 0.022(3) 0.001(3) 0.009(2) -0.001(3)
C3 0.024(3) 0.023(4) 0.023(3) -0.007(3) 0.010(2) -0.001(3)
O1 0.029(2) 0.040(3) 0.015(2) 0.004(2) 0.0089(19) -0.011(2)
O2 0.029(3) 0.043(4) 0.022(2) -0.012(3) 0.016(2) -0.012(2)
O3 0.024(2) 0.035(3) 0.027(3) 0.013(3) 0.012(2) 0.000(2)
O4 0.026(2) 0.035(3) 0.026(2) -0.018(3) 0.011(2) -0.004(2)
C10 0.020(4) 0.033(7) 0.029(5) 0.000 0.010(4) 0.000
C11 0.030(4) 0.015(4) 0.079(8) -0.001(4) 0.014(5) -0.006(3)
C12 0.033(6) 0.005(6) 0.16(2) 0.000 0.010(9) 0.000
N1 0.025(3) 0.015(3) 0.022(3) -0.002(2) 0.010(2) 0.000(2)
O1W 0.033(3) 0.029(3) 0.024(3) 0.002(2) 0.013(3) 0.004(2)

loop_
_atom_type_symbol
_atom_type_description
_atom_type_scat_dispersion_real
_atom_type_scat_dispersion_imag
_atom_type_scat_source
C C 0.0033 0.0016 'International Tables Vol C Tables 4.2.6.8 and 6.1.1.4'
H H 0.0000 0.0000 'International Tables Vol C Tables 4.2.6.8 and 6.1.1.4'
N N 0.0061 0.0033 'International Tables Vol C Tables 4.2.6.8 and 6.1.1.4'
O O 0.0106 0.0060 'International Tables Vol C Tables 4.2.6.8 and 6.1.1.4'
Co Co 0.3494 0.9721 'International Tables Vol C Tables 4.2.6.8 and 6.1.1.4'

loop_
_geom_angle_atom_site_label_1
_geom_angle_atom_site_label_2
_geom_angle_atom_site_label_3
_geom_angle
_geom_angle_site_symmetry_1
_geom_angle_site_symmetry_3
_geom_angle_publ_flag
O3 Co1 O4 97.4(3) 4_556 4 ?
O3 Co1 O1 88.8(3) 4_556 . ?
O4 Co1 O1 172.2(3) 4 . ?
O3 Co1 O2 172.5(3) 4_556 . ?
O4 Co1 O2 88.7(3) 4 . ?
O1 Co1 O2 84.7(2) . . ?
O3 Co1 O1W 93.4(3) 4_556 . ?
O4 Co1 O1W 93.9(2) 4 . ?
O1 Co1 O1W 90.4(3) . . ?
O2 Co1 O1W 90.5(3) . . ?
O3 Co1 N1 85.0(2) 4_556 . ?
O4 Co1 N1 85.6(2) 4 . ?
O1 Co1 N1 90.3(3) . . ?
O2 Co1 N1 91.2(3) . . ?
O1W Co1 N1 178.2(3) . . ?
O3 C1 O1 123.9(7) . . ?
O3 C1 C2 115.0(6) . . ?
O1 C1 C2 121.1(6) . . ?
C3 C2 C1 115.7(6) . . ?
O2 C3 O4 124.6(7) . . ?
O2 C3 C2 120.3(6) . . ?
O4 C3 C2 115.1(6) . . ?
C1 O1 Co1 126.1(5) . . ?
C3 O2 Co1 126.8(5) . . ?
C1 O3 Co1 127.4(5) . 4_546 ?
C3 O4 Co1 126.8(5) . 4_545 ?
N1 C10 N1 125.7(13) . 2_656 ?
N1 C11 C12 120.5(9) . . ?
C11 C12 C11 119.4(12) 2_656 . ?
C10 N1 C11 116.9(9) . . ?
C10 N1 Co1 117.2(7) . . ?
C11 N1 Co1 125.8(6) . . ?

loop_
_geom_bond_atom_site_label_1
_geom_bond_atom_site_label_2
_geom_bond_distance
_geom_bond_site_symmetry_2
_geom_bond_publ_flag
Co1 O3 2.047(6) 4_556 ?
Co1 O4 2.052(6) 4 ?
Co1 O1 2.080(6) . ?
Co1 O2 2.091(6) . ?
Co1 O1W 2.134(6) . ?
Co1 N1 2.200(6) . ?
C1 O3 1.255(9) . ?
C1 O1 1.257(9) . ?
C1 C2 1.528(10) . ?
C2 C3 1.526(10) . ?
C3 O2 1.250(9) . ?
C3 O4 1.252(9) . ?
O3 Co1 2.047(6) 4_546 ?
O4 Co1 2.052(6) 4_545 ?
C10 N1 1.324(9) . ?
C10 N1 1.324(9) 2_656 ?
C11 N1 1.335(11) . ?
C11 C12 1.358(12) . ?
C12 C11 1.358(12) 2_656 ?
